data_4029425
loop_
_publ_author_name
'Islam, Maidul'
'Tirukoti, Nishanth D.'
'Nandi, Shyamapada'
'Hotha, Srinivas'

_publ_section_title
;
 Hypervalent iodine mediated synthesis of C-2 deoxy glycosides and amino
 Acid glycoconjugates.
;
_journal_issue 10
_journal_name_full 'The Journal of organic chemistry'
_journal_page_first 4470
_journal_page_last 4476
_journal_paper_doi 10.1021/jo500465m
_journal_volume 79
_journal_year 2014
_chemical_formula_moiety 'C20 H29 I N O11'
_chemical_formula_sum 'C20 H29 I N O11'
_chemical_formula_weight 586.34
_chemical_name_common 'C-2 deoxy Glycoside'
_chemical_name_systematic
; 
 Bboc-protected iodo sugar 
;
_space_group_IT_number 4
_symmetry_cell_setting monoclinic
_symmetry_space_group_name_Hall 'P 2yb'
_symmetry_space_group_name_H-M 'P 1 21 1'
_atom_sites_solution_hydrogens geom
_atom_sites_solution_primary direct
_atom_sites_solution_secondary difmap
_audit_creation_method SHELXL-97
_cell_angle_alpha 90.00
_cell_angle_beta 91.191(2)
_cell_angle_gamma 90.00
_cell_formula_units_Z 2
_cell_length_a 9.1343(7)
_cell_length_b 6.8955(5)
_cell_length_c 20.2243(15)
_cell_measurement_reflns_used 2979
_cell_measurement_temperature 173(2)
_cell_measurement_theta_max 68.5
_cell_measurement_theta_min 4.4
_cell_volume 1273.56(16)
_computing_cell_refinement 'SHELXTL suite'
_computing_data_collection 'Collect (Bruker AXS)'
_computing_data_reduction 'SHELXTL suite'
_computing_molecular_graphics 'Mercury 3.1'
_computing_publication_material 'Mercury 3.1'
_computing_structure_refinement 'SHELXL-97 (Sheldrick, 2008)'
_computing_structure_solution 'SHELXS-97 (Sheldrick, 2008)'
_diffrn_ambient_temperature 173(2)
_diffrn_measured_fraction_theta_full 0.977
_diffrn_measured_fraction_theta_max 0.977
_diffrn_measurement_device_type 'D8 Venture APEX-II'
_diffrn_measurement_method 'CMOS-Photon 100'
_diffrn_radiation_monochromator Micro-focus
_diffrn_radiation_source Micro-focus
_diffrn_radiation_type CuK\a
_diffrn_radiation_wavelength 1.54178
_diffrn_reflns_av_R_equivalents 0.0358
_diffrn_reflns_av_sigmaI/netI 0.0538
_diffrn_reflns_limit_h_max 11
_diffrn_reflns_limit_h_min -9
_diffrn_reflns_limit_k_max 4
_diffrn_reflns_limit_k_min -8
_diffrn_reflns_limit_l_max 23
_diffrn_reflns_limit_l_min -24
_diffrn_reflns_number 6837
_diffrn_reflns_theta_full 68.52
_diffrn_reflns_theta_max 68.52
_diffrn_reflns_theta_min 4.37
_diffrn_standards_number 6837
_exptl_absorpt_coefficient_mu 10.370
_exptl_absorpt_correction_T_max 0.7531
_exptl_absorpt_correction_T_min 0.2778
_exptl_absorpt_correction_type multi-scan
_exptl_absorpt_process_details 'SADABS;Universitat Gottingen,1997'
_exptl_crystal_colour colorless
_exptl_crystal_density_diffrn 1.529
_exptl_crystal_density_method 'not measured'
_exptl_crystal_description rod-shaped
_exptl_crystal_F_000 594
_exptl_crystal_size_max 0.08
_exptl_crystal_size_mid 0.04
_exptl_crystal_size_min 0.03
_refine_diff_density_max 1.319
_refine_diff_density_min -0.488
_refine_diff_density_rms 0.091
_refine_ls_abs_structure_details 'Flack H D (1983), Acta Cryst. A39, 876-881'
_refine_ls_abs_structure_Flack 0.026(6)
_refine_ls_extinction_coef 0
_refine_ls_extinction_method none
_refine_ls_goodness_of_fit_ref 1.062
_refine_ls_hydrogen_treatment constr
_refine_ls_matrix_type full
_refine_ls_number_constraints 0
_refine_ls_number_parameters 305
_refine_ls_number_reflns 2979
_refine_ls_number_restraints 81
_refine_ls_restrained_S_all 1.048
_refine_ls_R_factor_all 0.0328
_refine_ls_R_factor_gt 0.0326
_refine_ls_shift/su_max 0.001
_refine_ls_shift/su_mean 0.000
_refine_ls_structure_factor_coef Fsqd
_refine_ls_weighting_details 'calc w=1/[\s^2^(Fo^2^)+(0.0442P)^2^+0.7910P] where P=(Fo^2^+2Fc^2^)/3'
_refine_ls_weighting_scheme calc
_refine_ls_wR_factor_gt 0.0827
_refine_ls_wR_factor_ref 0.0830
_reflns_number_gt 2954
_reflns_number_total 2979
_reflns_threshold_expression >2sigma(I)
_cod_data_source_file jo500465m_si_002.cif
_cod_data_source_block m1_boc_0m_b
_cod_depositor_comments 'Adding full bibliography for 4029425.cif.'
_cod_original_sg_symbol_H-M P2(1)
_cod_database_code 4029425

loop_
_symmetry_equiv_pos_as_xyz
'x, y, z'
'-x, y+1/2, -z'

loop_
_atom_site_label
_atom_site_type_symbol
_atom_site_fract_x
_atom_site_fract_y
_atom_site_fract_z
_atom_site_U_iso_or_equiv
_atom_site_adp_type
_atom_site_occupancy
_atom_site_symmetry_multiplicity
_atom_site_calc_flag
_atom_site_refinement_flags
I1 I 0.10679(3) 0.54331(7) 0.565989(12) 0.03638(12) Uani 1 1 d U
C1 C -0.0649(5) 0.2423(7) 0.6404(2) 0.0253(9) Uani 1 1 d U
H1 H -0.1461 0.2967 0.6140 0.030 Uiso 1 1 calc R
C2 C 0.0746(5) 0.2495(7) 0.6012(2) 0.0235(8) Uani 1 1 d U
H2 H 0.0646 0.1622 0.5631 0.028 Uiso 1 1 calc R
C3 C 0.2055(5) 0.1851(7) 0.6441(2) 0.0250(9) Uani 1 1 d U
H3 H 0.1962 0.0461 0.6532 0.030 Uiso 1 1 calc R
C4 C 0.2074(4) 0.2945(7) 0.70930(19) 0.0226(8) Uani 1 1 d U
H4 H 0.2233 0.4331 0.7016 0.027 Uiso 1 1 calc R
C5 C 0.0620(4) 0.2629(7) 0.74336(19) 0.0222(8) Uani 1 1 d U
H5 H 0.0465 0.1234 0.7495 0.027 Uiso 1 1 calc R
C6 C -0.2214(5) -0.0096(7) 0.67765(18) 0.0246(10) Uani 1 1 d U
C7 C -0.2239(5) -0.2264(7) 0.6937(2) 0.0258(9) Uani 1 1 d U
H7 H -0.1237 -0.2772 0.6948 0.031 Uiso 1 1 calc R
C8 C -0.2270(5) -0.1892(7) 0.8132(2) 0.0272(9) Uani 1 1 d U
C9 C -0.2522(6) -0.2058(10) 0.9341(2) 0.0390(12) Uani 1 1 d U
C10 C -0.3135(5) -0.3298(8) 0.6403(2) 0.0329(10) Uani 1 1 d U
H10A H -0.3186 -0.4656 0.6504 0.049 Uiso 1 1 calc R
H10B H -0.2680 -0.3125 0.5983 0.049 Uiso 1 1 calc R
H10C H -0.4107 -0.2765 0.6383 0.049 Uiso 1 1 calc R
C11 C -0.0980(7) -0.2751(13) 0.9489(3) 0.0588(19) Uani 1 1 d U
H11A H -0.0888 -0.4080 0.9356 0.088 Uiso 1 1 calc R
H11B H -0.0773 -0.2643 0.9955 0.088 Uiso 1 1 calc R
H11C H -0.0300 -0.1969 0.9251 0.088 Uiso 1 1 calc R
C12 C -0.2657(8) 0.0076(12) 0.9446(2) 0.0586(17) Uani 1 1 d U
H12A H -0.1980 0.0743 0.9169 0.088 Uiso 1 1 calc R
H12B H -0.2440 0.0377 0.9901 0.088 Uiso 1 1 calc R
H12C H -0.3637 0.0481 0.9336 0.088 Uiso 1 1 calc R
C13 C -0.3607(9) -0.3179(16) 0.9746(3) 0.080(3) Uani 1 1 d U
H13A H -0.4583 -0.2761 0.9632 0.120 Uiso 1 1 calc R
H13B H -0.3415 -0.2949 1.0208 0.120 Uiso 1 1 calc R
H13C H -0.3513 -0.4539 0.9654 0.120 Uiso 1 1 calc R
C14 C 0.3770(5) 0.0978(7) 0.5643(2) 0.0312(10) Uani 1 1 d U
C15 C 0.5248(5) 0.1408(9) 0.5370(2) 0.0379(12) Uani 1 1 d U
H15A H 0.5889 0.0328 0.5453 0.057 Uiso 1 1 calc R
H15B H 0.5645 0.2546 0.5581 0.057 Uiso 1 1 calc R
H15C H 0.5156 0.1626 0.4902 0.057 Uiso 1 1 calc R
C16 C 0.4356(5) 0.3355(8) 0.7666(2) 0.0273(9) Uani 1 1 d U
C17 C 0.5385(6) 0.2441(9) 0.8154(3) 0.0397(12) Uani 1 1 d U
H17A H 0.6374 0.2754 0.8043 0.059 Uiso 1 1 calc R
H17B H 0.5257 0.1060 0.8146 0.059 Uiso 1 1 calc R
H17C H 0.5187 0.2922 0.8589 0.059 Uiso 1 1 calc R
C18 C 0.0505(5) 0.3632(8) 0.8092(2) 0.0306(10) Uani 1 1 d U
H18A H -0.0506 0.3618 0.8230 0.037 Uiso 1 1 calc R
H18B H 0.1087 0.2938 0.8422 0.037 Uiso 1 1 calc R
C19 C 0.2108(5) 0.6137(8) 0.8466(2) 0.0327(10) Uani 1 1 d U
C20 C 0.2534(8) 0.8175(10) 0.8352(3) 0.0510(14) Uani 1 1 d U
H20A H 0.3264 0.8554 0.8675 0.076 Uiso 1 1 calc R
H20B H 0.1690 0.8995 0.8389 0.076 Uiso 1 1 calc R
H20C H 0.2924 0.8302 0.7917 0.076 Uiso 1 1 calc R
N1 N -0.2912(4) -0.2593(6) 0.75741(18) 0.0291(8) Uani 1 1 d U
O1 O -0.0534(3) 0.3391(5) 0.70062(14) 0.0236(6) Uani 1 1 d U
O2 O -0.0894(3) 0.0360(8) 0.65098(12) 0.0244(5) Uani 1 1 d U
O3 O -0.3181(3) 0.1005(5) 0.68456(16) 0.0331(8) Uani 1 1 d U
O4 O -0.1244(3) -0.0784(5) 0.81430(15) 0.0310(7) Uani 1 1 d U
O5 O -0.2968(4) -0.2589(7) 0.86586(16) 0.0457(10) Uani 1 1 d U
O6 O 0.3430(3) 0.2186(5) 0.61326(15) 0.0275(7) Uani 1 1 d U
O7 O 0.2941(5) -0.0265(6) 0.5431(2) 0.0556(12) Uani 1 1 d U
O8 O 0.3210(3) 0.2184(5) 0.75184(15) 0.0263(7) Uani 1 1 d U
O9 O 0.4479(3) 0.4962(5) 0.74428(16) 0.0354(9) Uani 1 1 d U
O10 O 0.1006(3) 0.5594(7) 0.80529(14) 0.0321(8) Uani 1 1 d U
O11 O 0.2652(4) 0.5069(7) 0.88707(16) 0.0438(10) Uani 1 1 d U

loop_
_atom_site_aniso_label
_atom_site_aniso_U_11
_atom_site_aniso_U_22
_atom_site_aniso_U_33
_atom_site_aniso_U_23
_atom_site_aniso_U_13
_atom_site_aniso_U_12
I1 0.03033(16) 0.04818(19) 0.03065(15) 0.01667(15) 0.00150(9) -0.00266(15)
C1 0.021(2) 0.032(2) 0.0226(19) -0.0002(18) -0.0006(15) -0.0033(18)
C2 0.021(2) 0.028(2) 0.0214(18) -0.0002(17) 0.0031(15) -0.0042(17)
C3 0.020(2) 0.035(2) 0.0207(19) 0.0009(18) 0.0021(15) -0.0020(18)
C4 0.0187(18) 0.031(2) 0.0185(18) 0.0006(17) -0.0021(14) -0.0013(17)
C5 0.0207(19) 0.027(2) 0.0186(18) 0.0026(17) 0.0005(14) -0.0015(17)
C6 0.0177(19) 0.040(3) 0.0161(16) -0.0003(16) -0.0004(13) -0.0046(17)
C7 0.0182(19) 0.037(2) 0.0219(19) -0.0036(18) 0.0041(15) -0.0019(18)
C8 0.023(2) 0.036(3) 0.0228(19) 0.0000(19) 0.0051(16) -0.0043(19)
C9 0.035(3) 0.064(3) 0.018(2) 0.002(2) -0.0001(17) -0.004(3)
C10 0.031(2) 0.044(3) 0.024(2) -0.005(2) 0.0001(17) -0.010(2)
C11 0.053(4) 0.088(5) 0.035(3) 0.004(3) 0.001(2) 0.022(3)
C12 0.078(4) 0.074(4) 0.023(2) -0.004(3) 0.003(2) 0.024(4)
C13 0.077(5) 0.134(7) 0.029(3) 0.014(4) 0.013(3) -0.044(5)
C14 0.027(2) 0.035(3) 0.032(2) 0.0059(18) 0.0115(18) 0.0004(19)
C15 0.025(2) 0.055(3) 0.034(2) 0.004(2) 0.0155(19) 0.006(2)
C16 0.019(2) 0.041(3) 0.0215(19) -0.004(2) 0.0017(15) -0.0043(19)
C17 0.022(2) 0.057(3) 0.039(3) 0.001(2) -0.0071(19) 0.002(2)
C18 0.030(2) 0.042(3) 0.0207(19) -0.0003(19) 0.0029(16) -0.006(2)
C19 0.030(2) 0.043(3) 0.025(2) -0.0066(19) 0.0019(17) 0.001(2)
C20 0.050(3) 0.043(3) 0.059(4) -0.001(3) -0.008(3) -0.005(3)
N1 0.0260(18) 0.042(2) 0.0193(16) -0.0019(16) 0.0023(13) -0.0096(17)
O1 0.0172(13) 0.0298(16) 0.0238(14) -0.0012(12) 0.0006(11) -0.0003(12)
O2 0.0176(11) 0.0297(13) 0.0259(12) -0.0006(19) 0.0039(9) -0.0001(19)
O3 0.0202(16) 0.041(2) 0.0383(17) 0.0024(14) 0.0051(13) 0.0012(13)
O4 0.0250(16) 0.043(2) 0.0251(15) -0.0015(14) 0.0012(12) -0.0084(15)
O5 0.043(2) 0.074(3) 0.0203(15) -0.0007(17) 0.0050(14) -0.027(2)
O6 0.0162(14) 0.0393(19) 0.0273(15) 0.0012(13) 0.0057(11) -0.0019(13)
O7 0.051(2) 0.054(3) 0.063(2) -0.022(2) 0.030(2) -0.0143(19)
O8 0.0190(14) 0.0353(18) 0.0242(14) 0.0047(13) -0.0046(11) -0.0025(13)
O9 0.0260(14) 0.044(3) 0.0359(15) 0.0036(16) -0.0021(12) -0.0120(15)
O10 0.0343(15) 0.036(2) 0.0261(13) -0.0012(17) -0.0046(11) 0.0020(18)
O11 0.0491(19) 0.052(3) 0.0299(15) 0.0007(18) -0.0106(14) -0.004(2)

loop_
_atom_type_symbol
_atom_type_description
_atom_type_scat_dispersion_real
_atom_type_scat_dispersion_imag
_atom_type_scat_source
C C 0.0181 0.0091 'International Tables Vol C Tables 4.2.6.8 and 6.1.1.4'
H H 0.0000 0.0000 'International Tables Vol C Tables 4.2.6.8 and 6.1.1.4'
N N 0.0311 0.0180 'International Tables Vol C Tables 4.2.6.8 and 6.1.1.4'
O O 0.0492 0.0322 'International Tables Vol C Tables 4.2.6.8 and 6.1.1.4'
I I -0.3257 6.8362 'International Tables Vol C Tables 4.2.6.8 and 6.1.1.4'

loop_
_geom_angle_atom_site_label_1
_geom_angle_atom_site_label_2
_geom_angle_atom_site_label_3
_geom_angle
O1 C1 O2 110.5(3)
O1 C1 C2 113.2(3)
O2 C1 C2 104.0(4)
O1 C1 H1 109.7
O2 C1 H1 109.7
C2 C1 H1 109.7
C1 C2 C3 110.5(3)
C1 C2 I1 108.9(3)
C3 C2 I1 110.3(3)
C1 C2 H2 109.1
C3 C2 H2 109.1
I1 C2 H2 109.1
O6 C3 C4 107.7(3)
O6 C3 C2 112.9(3)
C4 C3 C2 110.1(4)
O6 C3 H3 108.7
C4 C3 H3 108.7
C2 C3 H3 108.7
O8 C4 C3 109.5(4)
O8 C4 C5 107.7(3)
C3 C4 C5 109.1(3)
O8 C4 H4 110.2
C3 C4 H4 110.2
C5 C4 H4 110.2
O1 C5 C18 107.3(4)
O1 C5 C4 108.0(3)
C18 C5 C4 114.3(4)
O1 C5 H5 109.1
C18 C5 H5 109.1
C4 C5 H5 109.1
O3 C6 O2 124.7(4)
O3 C6 C7 126.2(4)
O2 C6 C7 109.0(4)
N1 C7 C10 109.0(4)
N1 C7 C6 110.4(4)
C10 C7 C6 108.5(4)
N1 C7 H7 109.7
C10 C7 H7 109.7
C6 C7 H7 109.7
O4 C8 O5 126.4(4)
O4 C8 N1 124.3(4)
O5 C8 N1 109.3(4)
O5 C9 C12 110.8(5)
O5 C9 C13 102.0(5)
C12 C9 C13 111.8(6)
O5 C9 C11 110.1(5)
C12 C9 C11 111.3(6)
C13 C9 C11 110.5(6)
C7 C10 H10A 109.5
C7 C10 H10B 109.5
H10A C10 H10B 109.5
C7 C10 H10C 109.5
H10A C10 H10C 109.5
H10B C10 H10C 109.5
C9 C11 H11A 109.5
C9 C11 H11B 109.5
H11A C11 H11B 109.5
C9 C11 H11C 109.5
H11A C11 H11C 109.5
H11B C11 H11C 109.5
C9 C12 H12A 109.5
C9 C12 H12B 109.5
H12A C12 H12B 109.5
C9 C12 H12C 109.5
H12A C12 H12C 109.5
H12B C12 H12C 109.5
C9 C13 H13A 109.5
C9 C13 H13B 109.5
H13A C13 H13B 109.5
C9 C13 H13C 109.5
H13A C13 H13C 109.5
H13B C13 H13C 109.5
O7 C14 O6 123.3(4)
O7 C14 C15 124.6(5)
O6 C14 C15 112.0(4)
C14 C15 H15A 109.5
C14 C15 H15B 109.5
H15A C15 H15B 109.5
C14 C15 H15C 109.5
H15A C15 H15C 109.5
H15B C15 H15C 109.5
O9 C16 O8 123.1(4)
O9 C16 C17 125.2(4)
O8 C16 C17 111.7(4)
C16 C17 H17A 109.5
C16 C17 H17B 109.5
H17A C17 H17B 109.5
C16 C17 H17C 109.5
H17A C17 H17C 109.5
H17B C17 H17C 109.5
O10 C18 C5 110.9(4)
O10 C18 H18A 109.5
C5 C18 H18A 109.5
O10 C18 H18B 109.5
C5 C18 H18B 109.5
H18A C18 H18B 108.0
O11 C19 O10 123.0(5)
O11 C19 C20 125.7(5)
O10 C19 C20 111.3(5)
C19 C20 H20A 109.5
C19 C20 H20B 109.5
H20A C20 H20B 109.5
C19 C20 H20C 109.5
H20A C20 H20C 109.5
H20B C20 H20C 109.5
C8 N1 C7 120.0(4)
C1 O1 C5 112.9(3)
C6 O2 C1 114.9(4)
C8 O5 C9 121.8(4)
C14 O6 C3 116.2(4)
C16 O8 C4 117.5(4)
C19 O10 C18 117.7(4)

loop_
_geom_bond_atom_site_label_1
_geom_bond_atom_site_label_2
_geom_bond_distance
I1 C2 2.170(5)
C1 O1 1.391(5)
C1 O2 1.457(7)
C1 C2 1.516(6)
C1 H1 0.9800
C2 C3 1.529(6)
C2 H2 0.9800
C3 O6 1.432(5)
C3 C4 1.520(6)
C3 H3 0.9800
C4 O8 1.434(5)
C4 C5 1.524(5)
C4 H4 0.9800
C5 O1 1.448(5)
C5 C18 1.506(6)
C5 H5 0.9800
C6 O3 1.175(5)
C6 O2 1.368(5)
C6 C7 1.530(7)
C7 N1 1.456(5)
C7 C10 1.521(6)
C7 H7 0.9800
C8 O4 1.209(6)
C8 O5 1.341(6)
C8 N1 1.350(6)
C9 O5 1.478(6)
C9 C12 1.492(11)
C9 C13 1.511(8)
C9 C11 1.511(8)
C10 H10A 0.9600
C10 H10B 0.9600
C10 H10C 0.9600
C11 H11A 0.9600
C11 H11B 0.9600
C11 H11C 0.9600
C12 H12A 0.9600
C12 H12B 0.9600
C12 H12C 0.9600
C13 H13A 0.9600
C13 H13B 0.9600
C13 H13C 0.9600
C14 O7 1.216(6)
C14 O6 1.335(6)
C14 C15 1.499(6)
C15 H15A 0.9600
C15 H15B 0.9600
C15 H15C 0.9600
C16 O9 1.203(6)
C16 O8 1.350(6)
C16 C17 1.489(7)
C17 H17A 0.9600
C17 H17B 0.9600
C17 H17C 0.9600
C18 O10 1.431(7)
C18 H18A 0.9700
C18 H18B 0.9700
C19 O11 1.201(6)
C19 O10 1.347(6)
C19 C20 1.478(9)
C20 H20A 0.9600
C20 H20B 0.9600
C20 H20C 0.9600
